data_4314470
loop_
_publ_author_name
'Daniel L. Reger'
'Elizabeth A. Foley'
'Mark D. Smith'

_publ_contact_author_address
;
Department of Chemistry and Biochemistry
University of South Carolina
Columbia, South Carolina 29208
USA
;
_publ_contact_author_email reger@mail.chem.sc.edu
_publ_contact_author_fax '1 803 777 9521'
_publ_contact_author_name 'Professor Daniel L. Reger'
_publ_contact_author_phone '1 803 777 2587'
_publ_section_title
;
 Structural Impact of Multitopic Third-Generation Bis(1-pyrazolyl)methane
 Ligands: Double, Mononuclear Metallacyclic Silver(I) Complexes
;
_journal_name_full 'Inorganic Chemistry'
_journal_page_first 234
_journal_page_last 242
_journal_paper_doi 10.1021/ic901899r
_journal_volume 49
_journal_year 2010
_chemical_formula_moiety 'C42 H46 Ag2 N16 O4, C2 H3 N, 0.5(C4 H10 O), 2(C F3 O3 S)'
_chemical_formula_sum 'C48 H54 Ag2 F6 N17 O10.5 S2'
_chemical_formula_weight 1430.94
_chemical_name_systematic
; 
 ? 
;
_space_group_IT_number 14
_symmetry_cell_setting monoclinic
_symmetry_space_group_name_Hall '-P 2yn'
_symmetry_space_group_name_H-M 'P 1 21/n 1'
_atom_sites_solution_hydrogens geom
_atom_sites_solution_primary direct
_atom_sites_solution_secondary difmap
_audit_creation_method SHELXL-97
_cell_angle_alpha 90.00
_cell_angle_beta 101.843(2)
_cell_angle_gamma 90.00
_cell_formula_units_Z 4
_cell_length_a 11.5968(11)
_cell_length_b 38.086(4)
_cell_length_c 13.9258(14)
_cell_measurement_reflns_used 7161
_cell_measurement_temperature 150(1)
_cell_measurement_theta_max 23.731
_cell_measurement_theta_min 2.192
_cell_volume 6019.8(10)
_computing_cell_refinement 'SAINT-Plus Version 6.45 (Bruker, 2001)'
_computing_data_collection 'SMART Version 5.625 (Bruker, 2001)'
_computing_data_reduction 'SAINT-Plus Version 6.45 (Bruker, 2001)'
_computing_molecular_graphics various
_computing_publication_material 'SHELXTL Version 6.14 (Bruker, 2000)'
_computing_structure_refinement 'SHELXL-97 (Sheldrick, 1997)'
_computing_structure_solution 'SHELXS-97 (Sheldrick, 1990)'
_diffrn_ambient_temperature 150(1)
_diffrn_measured_fraction_theta_full 0.996
_diffrn_measured_fraction_theta_max 0.996
_diffrn_measurement_device_type 'Bruker SMART APEX CCD diffractometer'
_diffrn_measurement_method 'omega scans'
_diffrn_radiation_monochromator graphite
_diffrn_radiation_source 'fine-focus sealed tube'
_diffrn_radiation_type MoK\a
_diffrn_radiation_wavelength 0.71073
_diffrn_reflns_av_R_equivalents 0.0987
_diffrn_reflns_av_sigmaI/netI 0.0593
_diffrn_reflns_limit_h_max 13
_diffrn_reflns_limit_h_min -13
_diffrn_reflns_limit_k_max 45
_diffrn_reflns_limit_k_min -45
_diffrn_reflns_limit_l_max 16
_diffrn_reflns_limit_l_min -16
_diffrn_reflns_number 64337
_diffrn_reflns_theta_full 25.12
_diffrn_reflns_theta_max 25.12
_diffrn_reflns_theta_min 1.59
_exptl_absorpt_coefficient_mu 0.808
_exptl_absorpt_correction_type none
_exptl_crystal_colour colorless
_exptl_crystal_density_diffrn 1.579
_exptl_crystal_density_meas 0
_exptl_crystal_density_method 'not measured'
_exptl_crystal_description needle
_exptl_crystal_F_000 2900
_exptl_crystal_size_max 0.52
_exptl_crystal_size_mid 0.20
_exptl_crystal_size_min 0.16
_refine_diff_density_max 0.971
_refine_diff_density_min -0.969
_refine_diff_density_rms 0.107
_refine_ls_extinction_method none
_refine_ls_goodness_of_fit_ref 1.055
_refine_ls_hydrogen_treatment constr
_refine_ls_matrix_type full
_refine_ls_number_parameters 792
_refine_ls_number_reflns 10709
_refine_ls_number_restraints 77
_refine_ls_restrained_S_all 1.054
_refine_ls_R_factor_all 0.0763
_refine_ls_R_factor_gt 0.0606
_refine_ls_shift/su_max 0.001
_refine_ls_shift/su_mean 0.000
_refine_ls_structure_factor_coef Fsqd
_refine_ls_weighting_details 'calc w=1/[\s^2^(Fo^2^)+(0.0712P)^2^+20.4184P] where P=(Fo^2^+2Fc^2^)/3'
_refine_ls_weighting_scheme calc
_refine_ls_wR_factor_gt 0.1596
_refine_ls_wR_factor_ref 0.1673
_reflns_number_gt 8310
_reflns_number_total 10709
_reflns_threshold_expression >2sigma(I)
_cod_data_source_file ic901899r_si_001_5.cif
_cod_data_source_block 2b
_cod_depositor_comments
;
The following automatic conversions were performed:

'_symmetry_cell_setting' value 'Monoclinic' changed to 'monoclinic'
according to the built-in table from CIF Core dictionary named
'cif_core.dic' version 2.4.1 from 2010-06-29.

Automatic conversion script
Id: cif_fix_values 1646 2011-03-28 12:23:43Z adriana 
;
_cod_original_cell_volume 6019.7(10)
_cod_original_sg_symbol_H-M 'P 21/n'
_cod_original_formula_sum 'C48 H54 Ag2 F6 N17 O10.50 S2'
_cod_database_code 4314470

loop_
_symmetry_equiv_pos_as_xyz
'x, y, z'
'-x+1/2, y+1/2, -z+1/2'
'-x, -y, -z'
'x-1/2, -y-1/2, z-1/2'

loop_
_atom_site_label
_atom_site_type_symbol
_atom_site_fract_x
_atom_site_fract_y
_atom_site_fract_z
_atom_site_U_iso_or_equiv
_atom_site_adp_type
_atom_site_occupancy
_atom_site_symmetry_multiplicity
_atom_site_calc_flag
_atom_site_refinement_flags
_atom_site_disorder_assembly
_atom_site_disorder_group
Ag1 Ag 0.57255(4) 0.569438(12) 0.84286(4) 0.03812(15) Uani 1 1 d . . .
Ag2 Ag 0.21660(4) 0.717960(14) 0.47075(4) 0.04495(16) Uani 1 1 d . . .
C1 C 0.4408(5) 0.51004(14) 0.6651(4) 0.0280(12) Uani 1 1 d . . .
H1 H 0.4000 0.4912 0.6208 0.034 Uiso 1 1 calc R . .
C2 C 0.7510(5) 0.64022(15) 0.9327(4) 0.0329(13) Uani 1 1 d . . .
H2 H 0.8106 0.6586 0.9591 0.039 Uiso 1 1 calc R . .
C3 C -0.0026(5) 0.65789(14) 0.4942(4) 0.0267(12) Uani 1 1 d . . .
H3 H -0.0710 0.6416 0.4905 0.032 Uiso 1 1 calc R . .
C4 C 0.4929(5) 0.75563(14) 0.4966(4) 0.0250(11) Uani 1 1 d . . .
H4 H 0.5672 0.7696 0.5043 0.030 Uiso 1 1 calc R . .
C11 C 0.6014(6) 0.46504(18) 0.6977(7) 0.062(2) Uani 1 1 d . . .
H11 H 0.5617 0.4458 0.6618 0.075 Uiso 1 1 calc R . .
C12 C 0.7150(7) 0.4659(2) 0.7493(8) 0.081(3) Uani 1 1 d . . .
H12 H 0.7700 0.4471 0.7577 0.097 Uiso 1 1 calc R . .
C13 C 0.7339(7) 0.49883(19) 0.7861(7) 0.067(2) Uani 1 1 d . . .
H13 H 0.8064 0.5067 0.8248 0.080 Uiso 1 1 calc R . .
C21 C 0.2676(5) 0.50149(15) 0.7448(4) 0.0319(13) Uani 1 1 d . . .
H21 H 0.2315 0.4825 0.7058 0.038 Uiso 1 1 calc R . .
C22 C 0.2254(6) 0.51799(17) 0.8166(5) 0.0436(16) Uani 1 1 d . . .
H22 H 0.1545 0.5130 0.8380 0.052 Uiso 1 1 calc R . .
C23 C 0.3087(6) 0.54406(18) 0.8524(5) 0.0427(16) Uani 1 1 d . . .
H23 H 0.3032 0.5599 0.9040 0.051 Uiso 1 1 calc R . .
C31 C 0.8420(6) 0.60892(16) 1.0894(4) 0.0384(15) Uani 1 1 d . . .
H31 H 0.9056 0.6245 1.1129 0.046 Uiso 1 1 calc R . .
C32 C 0.8158(6) 0.57860(16) 1.1342(4) 0.0429(16) Uani 1 1 d . . .
H32 H 0.8567 0.5688 1.1943 0.052 Uiso 1 1 calc R . .
C33 C 0.7159(6) 0.56550(17) 1.0714(5) 0.0403(15) Uani 1 1 d . . .
H33 H 0.6769 0.5445 1.0830 0.048 Uiso 1 1 calc R . .
C41 C 0.8814(5) 0.62980(17) 0.8111(5) 0.0401(15) Uani 1 1 d . . .
H41 H 0.9495 0.6423 0.8429 0.048 Uiso 1 1 calc R . .
C42 C 0.8690(6) 0.61171(18) 0.7258(5) 0.0439(16) Uani 1 1 d . . .
H42 H 0.9258 0.6089 0.6860 0.053 Uiso 1 1 calc R . .
C43 C 0.7550(6) 0.59818(16) 0.7092(4) 0.0366(14) Uani 1 1 d . . .
H43 H 0.7211 0.5843 0.6539 0.044 Uiso 1 1 calc R . .
C51 C -0.1617(5) 0.70321(16) 0.4576(4) 0.0336(13) Uani 1 1 d . . .
H51 H -0.2276 0.6881 0.4390 0.040 Uiso 1 1 calc R . .
C52 C -0.1642(6) 0.73903(17) 0.4620(5) 0.0424(16) Uani 1 1 d . . .
H52 H -0.2314 0.7538 0.4471 0.051 Uiso 1 1 calc R . .
C53 C -0.0480(6) 0.74919(16) 0.4925(5) 0.0408(15) Uani 1 1 d . . .
H53 H -0.0227 0.7729 0.5020 0.049 Uiso 1 1 calc R . .
C61 C 0.0243(5) 0.62326(16) 0.3463(5) 0.0378(14) Uani 1 1 d . . .
H61 H -0.0409 0.6078 0.3410 0.045 Uiso 1 1 calc R . .
C62 C 0.1040(6) 0.62398(17) 0.2875(5) 0.0421(15) Uani 1 1 d . . .
H62 H 0.1047 0.6095 0.2320 0.051 Uiso 1 1 calc R . .
C63 C 0.1848(6) 0.65027(17) 0.3248(5) 0.0404(15) Uani 1 1 d . . .
H63 H 0.2515 0.6565 0.2986 0.049 Uiso 1 1 calc R . .
C71 C 0.4647(5) 0.77826(15) 0.3238(4) 0.0326(13) Uani 1 1 d . . .
H71 H 0.5355 0.7914 0.3297 0.039 Uiso 1 1 calc R . .
C72 C 0.3832(6) 0.77229(16) 0.2406(4) 0.0394(15) Uani 1 1 d . . .
H72 H 0.3845 0.7807 0.1766 0.047 Uiso 1 1 calc R . .
C73 C 0.2981(6) 0.75148(16) 0.2678(4) 0.0375(14) Uani 1 1 d . . .
H73 H 0.2296 0.7432 0.2240 0.045 Uiso 1 1 calc R . .
C81 C 0.4641(6) 0.79322(16) 0.6376(4) 0.0400(15) Uani 1 1 d . . .
H81 H 0.5287 0.8088 0.6400 0.048 Uiso 1 1 calc R . .
C82 C 0.3888(7) 0.79301(18) 0.7002(5) 0.0516(19) Uani 1 1 d . . .
H82 H 0.3891 0.8082 0.7544 0.062 Uiso 1 1 calc R . .
C83 C 0.3106(7) 0.7656(2) 0.6675(5) 0.0504(18) Uani 1 1 d . . .
H83 H 0.2468 0.7592 0.6971 0.061 Uiso 1 1 calc R . .
C91 C 0.3674(5) 0.61509(14) 0.5904(4) 0.0260(12) Uani 1 1 d . . .
C92 C 0.3128(5) 0.62370(14) 0.6678(4) 0.0272(12) Uani 1 1 d . . .
C93 C 0.3629(5) 0.64971(14) 0.7330(4) 0.0281(12) Uani 1 1 d . . .
H93 H 0.3260 0.6556 0.7858 0.034 Uiso 1 1 calc R . .
C94 C 0.4642(5) 0.66749(14) 0.7245(4) 0.0291(12) Uani 1 1 d . . .
C95 C 0.5184(5) 0.65902(13) 0.6457(4) 0.0251(11) Uani 1 1 d . . .
C96 C 0.4686(5) 0.63306(14) 0.5808(4) 0.0274(12) Uani 1 1 d . . .
H96 H 0.5049 0.6273 0.5276 0.033 Uiso 1 1 calc R . .
C97 C 0.3205(5) 0.58624(14) 0.5173(4) 0.0299(12) Uani 1 1 d . . .
H97A H 0.2367 0.5910 0.4882 0.036 Uiso 1 1 calc R . .
H97B H 0.3649 0.5865 0.4637 0.036 Uiso 1 1 calc R . .
C98 C 0.4477(5) 0.54227(14) 0.6026(4) 0.0289(12) Uani 1 1 d . . .
H98A H 0.4894 0.5615 0.6433 0.035 Uiso 1 1 calc R . .
H98B H 0.4905 0.5368 0.5498 0.035 Uiso 1 1 calc R . .
C99 C 0.5155(6) 0.69519(14) 0.7986(4) 0.0355(14) Uani 1 1 d . . .
H99A H 0.5207 0.7177 0.7640 0.043 Uiso 1 1 calc R . .
H99B H 0.4619 0.6987 0.8447 0.043 Uiso 1 1 calc R . .
C100 C 0.6304(6) 0.65698(15) 0.9170(4) 0.0345(14) Uani 1 1 d . . .
H10A H 0.5691 0.6399 0.8871 0.041 Uiso 1 1 calc R . .
H10B H 0.6135 0.6649 0.9804 0.041 Uiso 1 1 calc R . .
C101 C 0.1978(5) 0.60700(15) 0.6784(4) 0.0330(13) Uani 1 1 d . . .
H10C H 0.2071 0.5812 0.6805 0.040 Uiso 1 1 calc R . .
H10D H 0.1784 0.6146 0.7412 0.040 Uiso 1 1 calc R . .
C102 C 0.0777(5) 0.65272(14) 0.5931(4) 0.0291(12) Uani 1 1 d . . .
H10E H 0.1511 0.6665 0.5979 0.035 Uiso 1 1 calc R . .
H10F H 0.0382 0.6601 0.6464 0.035 Uiso 1 1 calc R . .
C103 C 0.6268(5) 0.67839(14) 0.6300(4) 0.0287(12) Uani 1 1 d . . .
H10G H 0.6874 0.6778 0.6915 0.034 Uiso 1 1 calc R . .
H10H H 0.6594 0.6662 0.5786 0.034 Uiso 1 1 calc R . .
C104 C 0.5273(5) 0.71733(14) 0.5088(4) 0.0264(12) Uani 1 1 d . . .
H10I H 0.4565 0.7025 0.5056 0.032 Uiso 1 1 calc R . .
H10J H 0.5681 0.7099 0.4563 0.032 Uiso 1 1 calc R . .
N11 N 0.6384(5) 0.51867(14) 0.7611(5) 0.0487(15) Uani 1 1 d . . .
N12 N 0.5573(4) 0.49735(12) 0.7086(4) 0.0325(11) Uani 1 1 d . . .
N21 N 0.3963(4) 0.54350(12) 0.8042(4) 0.0356(12) Uani 1 1 d . . .
N22 N 0.3703(4) 0.51698(12) 0.7389(3) 0.0287(10) Uani 1 1 d . . .
N31 N 0.6816(5) 0.58585(13) 0.9937(4) 0.0373(12) Uani 1 1 d . . .
N32 N 0.7605(4) 0.61243(12) 1.0059(3) 0.0322(11) Uani 1 1 d . . .
N41 N 0.6996(4) 0.60706(12) 0.7801(3) 0.0287(10) Uani 1 1 d . . .
N42 N 0.7791(4) 0.62678(12) 0.8423(3) 0.0301(11) Uani 1 1 d . . .
N51 N 0.0247(4) 0.72146(12) 0.5071(4) 0.0358(12) Uani 1 1 d . . .
N52 N -0.0488(4) 0.69353(11) 0.4847(3) 0.0284(10) Uani 1 1 d . . .
N61 N 0.1547(4) 0.66544(13) 0.4028(4) 0.0344(11) Uani 1 1 d . . .
N62 N 0.0553(4) 0.64889(12) 0.4144(3) 0.0274(10) Uani 1 1 d . . .
N71 N 0.3245(4) 0.74443(12) 0.3636(3) 0.0320(11) Uani 1 1 d . . .
N72 N 0.4249(4) 0.76179(11) 0.3968(3) 0.0248(10) Uani 1 1 d . . .
N81 N 0.3366(4) 0.74955(13) 0.5897(4) 0.0369(12) Uani 1 1 d . . .
N82 N 0.4310(4) 0.76736(12) 0.5712(3) 0.0280(10) Uani 1 1 d . . .
O1 O 0.3304(3) 0.55215(10) 0.5621(3) 0.0331(9) Uani 1 1 d . . .
O2 O 0.6311(4) 0.68596(10) 0.8537(3) 0.0383(10) Uani 1 1 d . . .
O3 O 0.1026(3) 0.61622(9) 0.5992(3) 0.0302(9) Uani 1 1 d . . .
O4 O 0.6029(3) 0.71425(9) 0.6012(3) 0.0284(8) Uani 1 1 d . . .
C111 C 0.6133(6) 0.6182(2) 0.3041(5) 0.0573(19) Uani 1 1 d D . .
F11 F 0.5254(5) 0.63523(17) 0.3294(4) 0.100(2) Uani 1 1 d D . .
F12 F 0.6799(5) 0.64081(13) 0.2674(4) 0.0840(15) Uani 1 1 d D . .
F13 F 0.5671(4) 0.59628(16) 0.2325(3) 0.0841(16) Uani 1 1 d D . .
S1 S 0.69909(13) 0.59488(4) 0.40899(11) 0.0331(3) Uani 1 1 d D . .
O11 O 0.7873(4) 0.57685(12) 0.3696(3) 0.0486(12) Uani 1 1 d D . .
O12 O 0.6152(4) 0.57284(13) 0.4420(3) 0.0520(12) Uani 1 1 d D . .
O13 O 0.7431(4) 0.62301(12) 0.4746(3) 0.0458(11) Uani 1 1 d D . .
C112 C 0.8170(8) 0.8476(3) 0.5800(7) 0.076(4) Uani 0.684(7) 1 d PD A 1
F21A F 0.8144(9) 0.8198(3) 0.6357(6) 0.116(4) Uani 0.684(7) 1 d PDU A 1
F22A F 0.9165(7) 0.8499(5) 0.5457(12) 0.137(10) Uani 0.684(7) 1 d PDU A 1
F23A F 0.8124(14) 0.8751(4) 0.6343(9) 0.134(8) Uani 0.684(7) 1 d PDU A 1
S2A S 0.6943(3) 0.84657(9) 0.4753(3) 0.0344(9) Uani 0.684(7) 1 d PD A 1
O21A O 0.7068(8) 0.87783(18) 0.4230(5) 0.064(3) Uani 0.684(7) 1 d PD A 1
O22A O 0.7193(7) 0.81556(18) 0.4239(6) 0.056(2) Uani 0.684(7) 1 d PD A 1
O23A O 0.5906(6) 0.8454(4) 0.5144(8) 0.057(3) Uani 0.684(7) 1 d PD A 1
C113 C 0.8154(12) 0.8653(4) 0.5556(12) 0.035(6) Uiso 0.316(7) 1 d PD A 2
F21B F 0.8069(19) 0.8947(4) 0.5057(15) 0.129(8) Uiso 0.316(7) 1 d PD A 2
F22B F 0.9156(15) 0.8483(7) 0.556(2) 0.088(12) Uiso 0.316(7) 1 d PD A 2
F23B F 0.814(2) 0.8743(5) 0.6462(12) 0.062(7) Uiso 0.316(7) 1 d PD A 2
S2B S 0.6903(7) 0.8366(2) 0.5088(6) 0.045(2) Uani 0.316(7) 1 d PD A 2
O21B O 0.7156(15) 0.8063(4) 0.5690(12) 0.067(5) Uiso 0.316(7) 1 d PD A 2
O22B O 0.687(2) 0.8334(7) 0.4062(10) 0.097(9) Uiso 0.316(7) 1 d PD A 2
O23B O 0.5942(16) 0.8564(6) 0.533(2) 0.069(11) Uiso 0.316(7) 1 d PD A 2
C121 C -0.0044(14) 0.5582(4) 0.9365(11) 0.058(4) Uiso 0.50 1 d PD B -3
H12A H 0.0125 0.5515 0.8729 0.087 Uiso 0.50 1 calc PR B -3
H12B H 0.0356 0.5804 0.9580 0.087 Uiso 0.50 1 calc PR B -3
H12C H -0.0896 0.5612 0.9302 0.087 Uiso 0.50 1 calc PR B -3
C122 C 0.0381(17) 0.5308(4) 1.0090(13) 0.067(5) Uiso 0.50 1 d PD B -3
H12D H 0.1251 0.5311 1.0286 0.081 Uiso 0.50 1 calc PR B -3
H12E H 0.0041 0.5337 1.0682 0.081 Uiso 0.50 1 calc PR B -3
C123 C 0.023(2) 0.4694(5) 1.0189(17) 0.092(7) Uiso 0.50 1 d PD B -3
H12F H 0.0203 0.4758 1.0872 0.110 Uiso 0.50 1 calc PR B -3
H12G H 0.1031 0.4607 1.0176 0.110 Uiso 0.50 1 calc PR B -3
C124 C -0.0636(19) 0.4421(6) 0.9842(17) 0.098(7) Uiso 0.50 1 d PD B -3
H12H H -0.1423 0.4505 0.9882 0.147 Uiso 0.50 1 calc PR B -3
H12I H -0.0447 0.4211 1.0251 0.147 Uiso 0.50 1 calc PR B -3
H12J H -0.0619 0.4363 0.9159 0.147 Uiso 0.50 1 calc PR B -3
O111 O -0.0028(11) 0.4989(3) 0.9576(8) 0.069(3) Uiso 0.50 1 d PD B -3
C114 C 0.0674(9) 0.5083(3) 0.3734(8) 0.086(3) Uiso 1 1 d . . .
C115 C 0.1360(14) 0.4852(4) 0.4392(11) 0.142(5) Uiso 1 1 d . . .
H11A H 0.2011 0.4764 0.4108 0.213 Uiso 1 1 calc R . .
H11B H 0.0873 0.4654 0.4522 0.213 Uiso 1 1 calc R . .
H11C H 0.1679 0.4975 0.5007 0.213 Uiso 1 1 calc R . .
N111 N 0.0126(9) 0.5277(3) 0.3183(7) 0.106(3) Uiso 1 1 d . . .

loop_
_atom_site_aniso_label
_atom_site_aniso_U_11
_atom_site_aniso_U_22
_atom_site_aniso_U_33
_atom_site_aniso_U_23
_atom_site_aniso_U_13
_atom_site_aniso_U_12
Ag1 0.0408(3) 0.0318(3) 0.0402(3) -0.0086(2) 0.0047(2) -0.0106(2)
Ag2 0.0360(3) 0.0443(3) 0.0557(3) -0.0030(2) 0.0121(2) -0.0159(2)
C1 0.027(3) 0.023(3) 0.034(3) -0.005(2) 0.006(2) 0.000(2)
C2 0.045(3) 0.024(3) 0.026(3) 0.000(2) 0.000(3) -0.011(3)
C3 0.024(3) 0.022(3) 0.035(3) 0.001(2) 0.007(2) 0.000(2)
C4 0.029(3) 0.024(3) 0.023(3) 0.000(2) 0.008(2) -0.002(2)
C11 0.041(4) 0.030(4) 0.110(7) -0.015(4) 0.004(4) 0.008(3)
C12 0.046(5) 0.040(4) 0.142(9) -0.018(5) -0.017(5) 0.012(4)
C13 0.041(4) 0.037(4) 0.112(7) -0.022(4) -0.008(4) 0.004(3)
C21 0.033(3) 0.026(3) 0.037(3) 0.004(2) 0.007(3) -0.002(2)
C22 0.042(4) 0.037(4) 0.056(4) 0.009(3) 0.021(3) -0.002(3)
C23 0.051(4) 0.048(4) 0.033(3) 0.001(3) 0.018(3) 0.001(3)
C31 0.046(4) 0.036(3) 0.028(3) -0.002(3) -0.006(3) -0.001(3)
C32 0.065(4) 0.035(3) 0.026(3) 0.005(3) 0.002(3) 0.002(3)
C33 0.047(4) 0.038(4) 0.034(3) 0.009(3) 0.003(3) -0.004(3)
C41 0.033(3) 0.042(4) 0.045(4) 0.007(3) 0.006(3) -0.012(3)
C42 0.041(4) 0.049(4) 0.047(4) 0.008(3) 0.019(3) 0.002(3)
C43 0.048(4) 0.033(3) 0.031(3) 0.004(3) 0.015(3) 0.002(3)
C51 0.026(3) 0.039(3) 0.037(3) 0.007(3) 0.010(3) 0.007(3)
C52 0.041(4) 0.041(4) 0.050(4) 0.008(3) 0.019(3) 0.016(3)
C53 0.060(4) 0.027(3) 0.041(4) 0.005(3) 0.024(3) 0.005(3)
C61 0.033(3) 0.033(3) 0.045(4) -0.009(3) 0.003(3) 0.005(3)
C62 0.048(4) 0.041(4) 0.036(4) -0.010(3) 0.007(3) 0.009(3)
C63 0.043(4) 0.047(4) 0.035(3) -0.002(3) 0.017(3) 0.005(3)
C71 0.041(3) 0.026(3) 0.032(3) 0.003(2) 0.011(3) 0.003(3)
C72 0.058(4) 0.037(3) 0.023(3) 0.004(3) 0.008(3) 0.007(3)
C73 0.043(4) 0.037(3) 0.029(3) 0.006(3) -0.003(3) 0.006(3)
C81 0.056(4) 0.033(3) 0.031(3) -0.004(3) 0.007(3) -0.008(3)
C82 0.082(5) 0.040(4) 0.042(4) -0.011(3) 0.034(4) -0.008(4)
C83 0.055(4) 0.059(5) 0.048(4) -0.010(3) 0.035(4) -0.007(4)
C91 0.029(3) 0.023(3) 0.024(3) 0.002(2) 0.003(2) 0.005(2)
C92 0.030(3) 0.023(3) 0.029(3) 0.009(2) 0.008(2) 0.005(2)
C93 0.036(3) 0.024(3) 0.027(3) 0.007(2) 0.013(2) 0.009(2)
C94 0.037(3) 0.024(3) 0.025(3) 0.002(2) 0.005(2) 0.009(2)
C95 0.029(3) 0.021(3) 0.024(3) 0.004(2) 0.003(2) 0.005(2)
C96 0.033(3) 0.024(3) 0.026(3) 0.003(2) 0.010(2) 0.006(2)
C97 0.039(3) 0.026(3) 0.024(3) 0.001(2) 0.005(2) 0.001(2)
C98 0.034(3) 0.022(3) 0.032(3) -0.002(2) 0.011(2) -0.004(2)
C99 0.049(4) 0.020(3) 0.035(3) 0.001(2) 0.001(3) 0.005(3)
C100 0.047(4) 0.029(3) 0.026(3) 0.003(2) 0.005(3) 0.000(3)
C101 0.035(3) 0.028(3) 0.038(3) 0.011(3) 0.011(3) 0.006(2)
C102 0.032(3) 0.022(3) 0.036(3) 0.001(2) 0.014(3) 0.001(2)
C103 0.030(3) 0.025(3) 0.029(3) 0.004(2) 0.003(2) 0.001(2)
C104 0.028(3) 0.028(3) 0.022(3) 0.001(2) 0.004(2) 0.003(2)
N11 0.030(3) 0.034(3) 0.075(4) -0.017(3) -0.006(3) 0.001(2)
N12 0.028(2) 0.020(2) 0.049(3) -0.004(2) 0.008(2) 0.0020(19)
N21 0.041(3) 0.025(3) 0.041(3) -0.008(2) 0.008(2) -0.008(2)
N22 0.030(3) 0.024(2) 0.033(3) 0.000(2) 0.006(2) -0.0001(19)
N31 0.047(3) 0.035(3) 0.028(3) 0.004(2) 0.004(2) -0.008(2)
N32 0.043(3) 0.029(3) 0.023(2) -0.0005(19) 0.002(2) -0.005(2)
N41 0.033(3) 0.030(3) 0.023(2) -0.0008(19) 0.004(2) -0.004(2)
N42 0.031(3) 0.029(3) 0.028(2) 0.004(2) 0.000(2) -0.004(2)
N51 0.041(3) 0.023(3) 0.046(3) 0.000(2) 0.015(2) -0.001(2)
N52 0.030(3) 0.021(2) 0.037(3) 0.0021(19) 0.012(2) 0.0005(19)
N61 0.033(3) 0.035(3) 0.038(3) -0.001(2) 0.013(2) -0.004(2)
N62 0.026(2) 0.027(2) 0.029(2) -0.0006(19) 0.005(2) -0.0012(19)
N71 0.030(3) 0.033(3) 0.030(3) 0.003(2) -0.001(2) -0.001(2)
N72 0.027(2) 0.022(2) 0.025(2) 0.0028(18) 0.0043(19) -0.0012(19)
N81 0.041(3) 0.035(3) 0.041(3) -0.005(2) 0.021(2) -0.008(2)
N82 0.032(3) 0.026(2) 0.027(2) -0.0003(19) 0.009(2) -0.002(2)
O1 0.035(2) 0.028(2) 0.036(2) -0.0008(17) 0.0055(18) -0.0024(17)
O2 0.048(3) 0.027(2) 0.036(2) 0.0034(18) -0.002(2) -0.0073(19)
O3 0.032(2) 0.0212(19) 0.038(2) 0.0055(16) 0.0080(18) -0.0003(16)
O4 0.031(2) 0.0242(19) 0.027(2) 0.0021(15) -0.0027(16) -0.0002(16)
C111 0.057(5) 0.068(5) 0.048(4) 0.003(4) 0.011(4) 0.006(4)
F11 0.086(4) 0.141(5) 0.072(3) 0.019(3) 0.017(3) 0.069(4)
F12 0.121(4) 0.068(3) 0.067(3) 0.025(3) 0.028(3) 0.001(3)
F13 0.069(3) 0.138(5) 0.041(3) -0.010(3) -0.001(2) -0.006(3)
S1 0.0317(8) 0.0346(8) 0.0346(8) -0.0060(6) 0.0102(6) -0.0070(6)
O11 0.052(3) 0.053(3) 0.045(3) -0.005(2) 0.022(2) 0.007(2)
O12 0.052(3) 0.057(3) 0.050(3) -0.006(2) 0.020(2) -0.022(2)
O13 0.051(3) 0.047(3) 0.040(3) -0.015(2) 0.012(2) -0.014(2)
C112 0.049(8) 0.120(14) 0.062(9) -0.005(10) 0.019(6) 0.009(8)
F21A 0.140(9) 0.144(9) 0.065(5) 0.052(6) 0.025(5) 0.060(7)
F22A 0.027(4) 0.26(2) 0.135(12) -0.077(10) 0.036(5) -0.034(6)
F23A 0.116(9) 0.214(16) 0.078(7) -0.101(9) 0.034(6) -0.076(8)
S2A 0.0402(15) 0.0288(17) 0.034(2) 0.0033(13) 0.0080(14) -0.0044(12)
O21A 0.104(7) 0.049(4) 0.050(4) 0.026(4) 0.038(4) 0.022(4)
O22A 0.071(5) 0.028(4) 0.068(5) -0.019(3) 0.010(4) -0.002(4)
O23A 0.033(5) 0.067(7) 0.072(7) 0.013(6) 0.015(4) -0.008(4)
S2B 0.049(4) 0.057(6) 0.030(4) -0.004(3) 0.010(3) -0.014(4)

loop_
_atom_type_symbol
_atom_type_description
_atom_type_scat_dispersion_real
_atom_type_scat_dispersion_imag
_atom_type_scat_source
C C 0.0033 0.0016 'International Tables Vol C Tables 4.2.6.8 and 6.1.1.4'
H H 0.0000 0.0000 'International Tables Vol C Tables 4.2.6.8 and 6.1.1.4'
N N 0.0061 0.0033 'International Tables Vol C Tables 4.2.6.8 and 6.1.1.4'
O O 0.0106 0.0060 'International Tables Vol C Tables 4.2.6.8 and 6.1.1.4'
F F 0.0171 0.0103 'International Tables Vol C Tables 4.2.6.8 and 6.1.1.4'
S S 0.1246 0.1234 'International Tables Vol C Tables 4.2.6.8 and 6.1.1.4'
Ag Ag -0.8971 1.1015 'International Tables Vol C Tables 4.2.6.8 and 6.1.1.4'

loop_
_geom_angle_atom_site_label_1
_geom_angle_atom_site_label_2
_geom_angle_atom_site_label_3
_geom_angle
_geom_angle_site_symmetry_1
_geom_angle_site_symmetry_3
_geom_angle_publ_flag
N21 Ag1 N31 130.01(18) . . ?
N21 Ag1 N41 142.47(17) . . ?
N31 Ag1 N41 84.54(17) . . ?
N21 Ag1 N11 84.04(18) . . ?
N31 Ag1 N11 118.27(19) . . ?
N41 Ag1 N11 91.68(18) . . ?
N61 Ag2 N81 149.83(19) . . ?
N61 Ag2 N71 106.05(17) . . ?
N81 Ag2 N71 84.86(17) . . ?
N61 Ag2 N51 84.75(17) . . ?
N81 Ag2 N51 105.88(17) . . ?
N71 Ag2 N51 138.48(17) . . ?
N12 C1 N22 112.0(5) . . ?
N12 C1 C98 110.9(5) . . ?
N22 C1 C98 111.1(4) . . ?
N12 C1 H1 107.5 . . ?
N22 C1 H1 107.5 . . ?
C98 C1 H1 107.5 . . ?
N42 C2 N32 110.5(5) . . ?
N42 C2 C100 112.8(5) . . ?
N32 C2 C100 110.0(5) . . ?
N42 C2 H2 107.8 . . ?
N32 C2 H2 107.8 . . ?
C100 C2 H2 107.8 . . ?
N62 C3 N52 111.7(4) . . ?
N62 C3 C102 111.8(4) . . ?
N52 C3 C102 110.6(4) . . ?
N62 C3 H3 107.5 . . ?
N52 C3 H3 107.5 . . ?
C102 C3 H3 107.5 . . ?
N82 C4 N72 112.4(4) . . ?
N82 C4 C104 112.0(4) . . ?
N72 C4 C104 109.8(4) . . ?
N82 C4 H4 107.5 . . ?
N72 C4 H4 107.5 . . ?
C104 C4 H4 107.5 . . ?
N12 C11 C12 105.5(6) . . ?
N12 C11 H11 127.3 . . ?
C12 C11 H11 127.3 . . ?
C13 C12 C11 106.5(7) . . ?
C13 C12 H12 126.8 . . ?
C11 C12 H12 126.8 . . ?
N11 C13 C12 111.5(7) . . ?
N11 C13 H13 124.3 . . ?
C12 C13 H13 124.3 . . ?
N22 C21 C22 107.4(5) . . ?
N22 C21 H21 126.3 . . ?
C22 C21 H21 126.3 . . ?
C21 C22 C23 105.3(6) . . ?
C21 C22 H22 127.3 . . ?
C23 C22 H22 127.3 . . ?
N21 C23 C22 110.5(6) . . ?
N21 C23 H23 124.7 . . ?
C22 C23 H23 124.7 . . ?
N32 C31 C32 107.1(6) . . ?
N32 C31 H31 126.5 . . ?
C32 C31 H31 126.5 . . ?
C31 C32 C33 104.4(5) . . ?
C31 C32 H32 127.8 . . ?
C33 C32 H32 127.8 . . ?
N31 C33 C32 112.0(6) . . ?
N31 C33 H33 124.0 . . ?
C32 C33 H33 124.0 . . ?
N42 C41 C42 107.3(6) . . ?
N42 C41 H41 126.3 . . ?
C42 C41 H41 126.3 . . ?
C41 C42 C43 105.0(6) . . ?
C41 C42 H42 127.5 . . ?
C43 C42 H42 127.5 . . ?
N41 C43 C42 111.7(6) . . ?
N41 C43 H43 124.1 . . ?
C42 C43 H43 124.1 . . ?
N52 C51 C52 106.9(6) . . ?
N52 C51 H51 126.5 . . ?
C52 C51 H51 126.5 . . ?
C51 C52 C53 105.4(5) . . ?
C51 C52 H52 127.3 . . ?
C53 C52 H52 127.3 . . ?
N51 C53 C52 111.6(6) . . ?
N51 C53 H53 124.2 . . ?
C52 C53 H53 124.2 . . ?
C62 C61 N62 107.0(6) . . ?
C62 C61 H61 126.5 . . ?
N62 C61 H61 126.5 . . ?
C61 C62 C63 106.2(5) . . ?
C61 C62 H62 126.9 . . ?
C63 C62 H62 126.9 . . ?
N61 C63 C62 110.1(6) . . ?
N61 C63 H63 124.9 . . ?
C62 C63 H63 124.9 . . ?
N72 C71 C72 106.2(5) . . ?
N72 C71 H71 126.9 . . ?
C72 C71 H71 126.9 . . ?
C71 C72 C73 105.9(5) . . ?
C71 C72 H72 127.0 . . ?
C73 C72 H72 127.0 . . ?
N71 C73 C72 111.1(6) . . ?
N71 C73 H73 124.4 . . ?
C72 C73 H73 124.4 . . ?
N82 C81 C82 107.8(6) . . ?
N82 C81 H81 126.1 . . ?
C82 C81 H81 126.1 . . ?
C81 C82 C83 104.8(6) . . ?
C81 C82 H82 127.6 . . ?
C83 C82 H82 127.6 . . ?
N81 C83 C82 111.6(6) . . ?
N81 C83 H83 124.2 . . ?
C82 C83 H83 124.2 . . ?
C96 C91 C92 119.0(5) . . ?
C96 C91 C97 119.0(5) . . ?
C92 C91 C97 122.0(5) . . ?
C93 C92 C91 118.5(5) . . ?
C93 C92 C101 119.8(5) . . ?
C91 C92 C101 121.7(5) . . ?
C94 C93 C92 122.9(5) . . ?
C94 C93 H93 118.6 . . ?
C92 C93 H93 118.6 . . ?
C93 C94 C95 118.5(5) . . ?
C93 C94 C99 120.4(5) . . ?
C95 C94 C99 121.0(5) . . ?
C96 C95 C94 118.6(5) . . ?
C96 C95 C103 120.2(5) . . ?
C94 C95 C103 121.2(5) . . ?
C95 C96 C91 122.5(5) . . ?
C95 C96 H96 118.8 . . ?
C91 C96 H96 118.8 . . ?
O1 C97 C91 112.2(4) . . ?
O1 C97 H97A 109.2 . . ?
C91 C97 H97A 109.2 . . ?
O1 C97 H97B 109.2 . . ?
C91 C97 H97B 109.2 . . ?
H97A C97 H97B 107.9 . . ?
O1 C98 C1 106.5(4) . . ?
O1 C98 H98A 110.4 . . ?
C1 C98 H98A 110.4 . . ?
O1 C98 H98B 110.4 . . ?
C1 C98 H98B 110.4 . . ?
H98A C98 H98B 108.6 . . ?
O2 C99 C94 112.7(5) . . ?
O2 C99 H99A 109.1 . . ?
C94 C99 H99A 109.1 . . ?
O2 C99 H99B 109.1 . . ?
C94 C99 H99B 109.1 . . ?
H99A C99 H99B 107.8 . . ?
O2 C100 C2 107.2(5) . . ?
O2 C100 H10A 110.3 . . ?
C2 C100 H10A 110.3 . . ?
O2 C100 H10B 110.3 . . ?
C2 C100 H10B 110.3 . . ?
H10A C100 H10B 108.5 . . ?
O3 C101 C92 112.2(4) . . ?
O3 C101 H10C 109.2 . . ?
C92 C101 H10C 109.2 . . ?
O3 C101 H10D 109.2 . . ?
C92 C101 H10D 109.2 . . ?
H10C C101 H10D 107.9 . . ?
O3 C102 C3 105.2(4) . . ?
O3 C102 H10E 110.7 . . ?
C3 C102 H10E 110.7 . . ?
O3 C102 H10F 110.7 . . ?
C3 C102 H10F 110.7 . . ?
H10E C102 H10F 108.8 . . ?
O4 C103 C95 112.7(4) . . ?
O4 C103 H10G 109.1 . . ?
C95 C103 H10G 109.1 . . ?
O4 C103 H10H 109.1 . . ?
C95 C103 H10H 109.1 . . ?
H10G C103 H10H 107.8 . . ?
O4 C104 C4 106.5(4) . . ?
O4 C104 H10I 110.4 . . ?
C4 C104 H10I 110.4 . . ?
O4 C104 H10J 110.4 . . ?
C4 C104 H10J 110.4 . . ?
H10I C104 H10J 108.6 . . ?
C13 N11 N12 104.7(5) . . ?
C13 N11 Ag1 130.7(5) . . ?
N12 N11 Ag1 118.8(4) . . ?
N11 N12 C11 111.9(5) . . ?
N11 N12 C1 121.1(4) . . ?
C11 N12 C1 126.8(5) . . ?
C23 N21 N22 105.3(5) . . ?
C23 N21 Ag1 128.9(4) . . ?
N22 N21 Ag1 124.0(4) . . ?
C21 N22 N21 111.4(5) . . ?
C21 N22 C1 126.3(5) . . ?
N21 N22 C1 121.9(4) . . ?
C33 N31 N32 104.7(5) . . ?
C33 N31 Ag1 127.1(4) . . ?
N32 N31 Ag1 123.2(3) . . ?
C31 N32 N31 111.8(5) . . ?
C31 N32 C2 127.9(5) . . ?
N31 N32 C2 120.3(5) . . ?
C43 N41 N42 104.3(5) . . ?
C43 N41 Ag1 123.9(4) . . ?
N42 N41 Ag1 119.8(3) . . ?
C41 N42 N41 111.6(5) . . ?
C41 N42 C2 128.0(5) . . ?
N41 N42 C2 120.3(5) . . ?
C53 N51 N52 103.7(5) . . ?
C53 N51 Ag2 126.6(4) . . ?
N52 N51 Ag2 118.4(3) . . ?
C51 N52 N51 112.3(5) . . ?
C51 N52 C3 127.1(5) . . ?
N51 N52 C3 120.5(4) . . ?
C63 N61 N62 105.5(5) . . ?
C63 N61 Ag2 127.4(4) . . ?
N62 N61 Ag2 124.5(4) . . ?
N61 N62 C61 111.2(5) . . ?
N61 N62 C3 121.4(4) . . ?
C61 N62 C3 127.4(5) . . ?
C73 N71 N72 104.6(5) . . ?
C73 N71 Ag2 132.5(4) . . ?
N72 N71 Ag2 122.0(3) . . ?
N71 N72 C71 112.1(5) . . ?
N71 N72 C4 120.6(4) . . ?
C71 N72 C4 125.8(5) . . ?
C83 N81 N82 104.6(5) . . ?
C83 N81 Ag2 128.9(4) . . ?
N82 N81 Ag2 121.5(3) . . ?
C81 N82 N81 111.2(5) . . ?
C81 N82 C4 127.0(5) . . ?
N81 N82 C4 121.3(4) . . ?
C98 O1 C97 113.5(4) . . ?
C100 O2 C99 113.4(5) . . ?
C102 O3 C101 113.6(4) . . ?
C104 O4 C103 112.6(4) . . ?
F11 C111 F13 107.2(6) . . ?
F11 C111 F12 109.0(6) . . ?
F13 C111 F12 107.2(6) . . ?
F11 C111 S1 110.6(5) . . ?
F13 C111 S1 111.6(5) . . ?
F12 C111 S1 111.1(5) . . ?
O12 S1 O11 115.4(3) . . ?
O12 S1 O13 114.3(3) . . ?
O11 S1 O13 114.5(3) . . ?
O12 S1 C111 104.4(3) . . ?
O11 S1 C111 104.0(3) . . ?
O13 S1 C111 102.2(3) . . ?
F23A C112 F21A 107.3(11) . . ?
F23A C112 F22A 107.1(11) . . ?
F21A C112 F22A 113.0(12) . . ?
F23A C112 S2A 111.4(9) . . ?
F21A C112 S2A 110.4(8) . . ?
F22A C112 S2A 107.7(9) . . ?
O21A S2A O23A 114.1(6) . . ?
O21A S2A O22A 112.4(5) . . ?
O23A S2A O22A 115.8(7) . . ?
O21A S2A C112 104.5(5) . . ?
O23A S2A C112 106.2(6) . . ?
O22A S2A C112 102.2(5) . . ?
F21B C113 F23B 105.8(15) . . ?
F21B C113 F22B 112.7(16) . . ?
F23B C113 F22B 108.3(15) . . ?
F21B C113 S2B 110.7(12) . . ?
F23B C113 S2B 109.3(12) . . ?
F22B C113 S2B 109.9(13) . . ?
O21B S2B O22B 118.8(12) . . ?
O21B S2B O23B 111.2(13) . . ?
O22B S2B O23B 114.7(14) . . ?
O21B S2B C113 102.8(9) . . ?
O22B S2B C113 105.1(11) . . ?
O23B S2B C113 101.6(11) . . ?
C122 C121 H12A 109.5 . . ?
C122 C121 H12B 109.5 . . ?
H12A C121 H12B 109.5 . . ?
C122 C121 H12C 109.5 . . ?
H12A C121 H12C 109.5 . . ?
H12B C121 H12C 109.5 . . ?
O111 C122 C121 103.3(14) . . ?
O111 C122 H12D 111.1 . . ?
C121 C122 H12D 111.1 . . ?
O111 C122 H12E 111.1 . . ?
C121 C122 H12E 111.1 . . ?
H12D C122 H12E 109.1 . . ?
O111 C123 C124 108.9(18) . . ?
O111 C123 H12F 109.9 . . ?
C124 C123 H12F 109.9 . . ?
O111 C123 H12G 109.9 . . ?
C124 C123 H12G 109.9 . . ?
H12F C123 H12G 108.3 . . ?
C123 C124 H12H 109.5 . . ?
C123 C124 H12I 109.5 . . ?
H12H C124 H12I 109.5 . . ?
C123 C124 H12J 109.5 . . ?
H12H C124 H12J 109.5 . . ?
H12I C124 H12J 109.5 . . ?
C123 O111 C122 111.5(13) . . ?
N111 C114 C115 178.6(14) . . ?
C114 C115 H11A 109.5 . . ?
C114 C115 H11B 109.5 . . ?
H11A C115 H11B 109.5 . . ?
C114 C115 H11C 109.5 . . ?
H11A C115 H11C 109.5 . . ?
H11B C115 H11C 109.5 . . ?

loop_
_geom_bond_atom_site_label_1
_geom_bond_atom_site_label_2
_geom_bond_distance
_geom_bond_site_symmetry_2
_geom_bond_publ_flag
Ag1 N21 2.234(5) . ?
Ag1 N31 2.305(5) . ?
Ag1 N41 2.349(5) . ?
Ag1 N11 2.445(5) . ?
Ag2 N61 2.266(5) . ?
Ag2 N81 2.277(5) . ?
Ag2 N71 2.361(5) . ?
Ag2 N51 2.385(5) . ?
C1 N12 1.445(7) . ?
C1 N22 1.463(7) . ?
C1 C98 1.516(8) . ?
C1 H1 1.0000 . ?
C2 N42 1.455(8) . ?
C2 N32 1.458(7) . ?
C2 C100 1.512(9) . ?
C2 H2 1.0000 . ?
C3 N62 1.451(7) . ?
C3 N52 1.455(7) . ?
C3 C102 1.509(8) . ?
C3 H3 1.0000 . ?
C4 N82 1.450(7) . ?
C4 N72 1.468(7) . ?
C4 C104 1.513(7) . ?
C4 H4 1.0000 . ?
C11 N12 1.353(8) . ?
C11 C12 1.366(11) . ?
C11 H11 0.9500 . ?
C12 C13 1.357(10) . ?
C12 H12 0.9500 . ?
C13 N11 1.327(9) . ?
C13 H13 0.9500 . ?
C21 N22 1.346(7) . ?
C21 C22 1.354(9) . ?
C21 H21 0.9500 . ?
C22 C23 1.404(9) . ?
C22 H22 0.9500 . ?
C23 N21 1.328(8) . ?
C23 H23 0.9500 . ?
C31 N32 1.346(7) . ?
C31 C32 1.376(9) . ?
C31 H31 0.9500 . ?
C32 C33 1.393(9) . ?
C32 H32 0.9500 . ?
C33 N31 1.324(8) . ?
C33 H33 0.9500 . ?
C41 N42 1.350(8) . ?
C41 C42 1.354(9) . ?
C41 H41 0.9500 . ?
C42 C43 1.394(9) . ?
C42 H42 0.9500 . ?
C43 N41 1.327(7) . ?
C43 H43 0.9500 . ?
C51 N52 1.338(7) . ?
C51 C52 1.366(9) . ?
C51 H51 0.9500 . ?
C52 C53 1.382(10) . ?
C52 H52 0.9500 . ?
C53 N51 1.340(8) . ?
C53 H53 0.9500 . ?
C61 C62 1.355(9) . ?
C61 N62 1.357(7) . ?
C61 H61 0.9500 . ?
C62 C63 1.397(9) . ?
C62 H62 0.9500 . ?
C63 N61 1.338(8) . ?
C63 H63 0.9500 . ?
C71 N72 1.353(7) . ?
C71 C72 1.356(9) . ?
C71 H71 0.9500 . ?
C72 C73 1.377(9) . ?
C72 H72 0.9500 . ?
C73 N71 1.334(7) . ?
C73 H73 0.9500 . ?
C81 N82 1.351(8) . ?
C81 C82 1.355(9) . ?
C81 H81 0.9500 . ?
C82 C83 1.397(10) . ?
C82 H82 0.9500 . ?
C83 N81 1.330(8) . ?
C83 H83 0.9500 . ?
C91 C96 1.388(8) . ?
C91 C92 1.397(8) . ?
C91 C97 1.520(8) . ?
C92 C93 1.388(8) . ?
C92 C101 1.511(8) . ?
C93 C94 1.382(8) . ?
C93 H93 0.9500 . ?
C94 C95 1.410(8) . ?
C94 C99 1.510(8) . ?
C95 C96 1.384(8) . ?
C95 C103 1.512(8) . ?
C96 H96 0.9500 . ?
C97 O1 1.435(7) . ?
C97 H97A 0.9900 . ?
C97 H97B 0.9900 . ?
C98 O1 1.412(7) . ?
C98 H98A 0.9900 . ?
C98 H98B 0.9900 . ?
C99 O2 1.445(7) . ?
C99 H99A 0.9900 . ?
C99 H99B 0.9900 . ?
C100 O2 1.414(7) . ?
C100 H10A 0.9900 . ?
C100 H10B 0.9900 . ?
C101 O3 1.435(7) . ?
C101 H10C 0.9900 . ?
C101 H10D 0.9900 . ?
C102 O3 1.419(6) . ?
C102 H10E 0.9900 . ?
C102 H10F 0.9900 . ?
C103 O4 1.434(6) . ?
C103 H10G 0.9900 . ?
C103 H10H 0.9900 . ?
C104 O4 1.406(6) . ?
C104 H10I 0.9900 . ?
C104 H10J 0.9900 . ?
N11 N12 1.341(7) . ?
N21 N22 1.351(6) . ?
N31 N32 1.351(7) . ?
N41 N42 1.355(6) . ?
N51 N52 1.358(6) . ?
N61 N62 1.353(6) . ?
N71 N72 1.337(6) . ?
N81 N82 1.357(6) . ?
C111 F11 1.316(8) . ?
C111 F13 1.326(8) . ?
C111 F12 1.328(8) . ?
C111 S1 1.820(7) . ?
S1 O12 1.430(4) . ?
S1 O11 1.432(4) . ?
S1 O13 1.432(4) . ?
C112 F23A 1.300(12) . ?
C112 F21A 1.315(11) . ?
C112 F22A 1.339(11) . ?
C112 S2A 1.817(9) . ?
S2A O21A 1.418(7) . ?
S2A O23A 1.420(7) . ?
S2A O22A 1.441(7) . ?
C113 F21B 1.311(13) . ?
C113 F23B 1.312(13) . ?
C113 F22B 1.330(13) . ?
C113 S2B 1.825(11) . ?
S2B O21B 1.422(11) . ?
S2B O22B 1.427(11) . ?
S2B O23B 1.441(11) . ?
C121 C122 1.465(17) . ?
C121 H12A 0.9800 . ?
C121 H12B 0.9800 . ?
C121 H12C 0.9800 . ?
C122 O111 1.440(15) . ?
C122 H12D 0.9900 . ?
C122 H12E 0.9900 . ?
C123 O111 1.406(16) . ?
C123 C124 1.457(19) . ?
C123 H12F 0.9900 . ?
C123 H12G 0.9900 . ?
C124 H12H 0.9800 . ?
C124 H12I 0.9800 . ?
C124 H12J 0.9800 . ?
C114 N111 1.157(13) . ?
C114 C115 1.397(17) . ?
C115 H11A 0.9800 . ?
C115 H11B 0.9800 . ?
C115 H11C 0.9800 . ?

loop_
_geom_torsion_atom_site_label_1
_geom_torsion_atom_site_label_2
_geom_torsion_atom_site_label_3
_geom_torsion_atom_site_label_4
_geom_torsion
_geom_torsion_site_symmetry_1
_geom_torsion_site_symmetry_2
_geom_torsion_site_symmetry_3
_geom_torsion_site_symmetry_4
_geom_torsion_publ_flag
N12 C11 C12 C13 -1.6(11) . . . . ?
C11 C12 C13 N11 0.4(13) . . . . ?
N22 C21 C22 C23 0.1(7) . . . . ?
C21 C22 C23 N21 0.5(8) . . . . ?
N32 C31 C32 C33 0.0(7) . . . . ?
C31 C32 C33 N31 -0.1(8) . . . . ?
N42 C41 C42 C43 0.1(7) . . . . ?
C41 C42 C43 N41 -0.4(7) . . . . ?
N52 C51 C52 C53 0.0(7) . . . . ?
C51 C52 C53 N51 -0.1(7) . . . . ?
N62 C61 C62 C63 1.6(7) . . . . ?
C61 C62 C63 N61 -0.9(7) . . . . ?
N72 C71 C72 C73 -1.3(7) . . . . ?
C71 C72 C73 N71 -0.2(7) . . . . ?
N82 C81 C82 C83 0.4(8) . . . . ?
C81 C82 C83 N81 0.5(9) . . . . ?
C96 C91 C92 C93 -0.8(7) . . . . ?
C97 C91 C92 C93 178.3(5) . . . . ?
C96 C91 C92 C101 175.6(5) . . . . ?
C97 C91 C92 C101 -5.4(8) . . . . ?
C91 C92 C93 C94 0.1(8) . . . . ?
C101 C92 C93 C94 -176.3(5) . . . . ?
C92 C93 C94 C95 0.6(8) . . . . ?
C92 C93 C94 C99 -179.1(5) . . . . ?
C93 C94 C95 C96 -0.6(7) . . . . ?
C99 C94 C95 C96 179.1(5) . . . . ?
C93 C94 C95 C103 177.7(5) . . . . ?
C99 C94 C95 C103 -2.6(8) . . . . ?
C94 C95 C96 C91 0.0(8) . . . . ?
C103 C95 C96 C91 -178.4(5) . . . . ?
C92 C91 C96 C95 0.7(8) . . . . ?
C97 C91 C96 C95 -178.3(5) . . . . ?
C96 C91 C97 O1 112.6(5) . . . . ?
C92 C91 C97 O1 -66.4(7) . . . . ?
N12 C1 C98 O1 178.9(4) . . . . ?
N22 C1 C98 O1 -55.9(6) . . . . ?
C93 C94 C99 O2 116.3(6) . . . . ?
C95 C94 C99 O2 -63.4(7) . . . . ?
N42 C2 C100 O2 -62.2(6) . . . . ?
N32 C2 C100 O2 173.8(4) . . . . ?
C93 C92 C101 O3 111.4(6) . . . . ?
C91 C92 C101 O3 -64.9(7) . . . . ?
N62 C3 C102 O3 -63.2(5) . . . . ?
N52 C3 C102 O3 171.6(4) . . . . ?
C96 C95 C103 O4 110.0(5) . . . . ?
C94 C95 C103 O4 -68.3(6) . . . . ?
N82 C4 C104 O4 -61.1(6) . . . . ?
N72 C4 C104 O4 173.4(4) . . . . ?
C12 C13 N11 N12 0.9(11) . . . . ?
C12 C13 N11 Ag1 152.8(7) . . . . ?
N21 Ag1 N11 C13 -137.1(7) . . . . ?
N31 Ag1 N11 C13 -4.4(8) . . . . ?
N41 Ag1 N11 C13 80.3(7) . . . . ?
N21 Ag1 N11 N12 11.5(5) . . . . ?
N31 Ag1 N11 N12 144.2(4) . . . . ?
N41 Ag1 N11 N12 -131.1(5) . . . . ?
C13 N11 N12 C11 -2.0(9) . . . . ?
Ag1 N11 N12 C11 -157.9(5) . . . . ?
C13 N11 N12 C1 -177.9(6) . . . . ?
Ag1 N11 N12 C1 26.2(7) . . . . ?
C12 C11 N12 N11 2.3(10) . . . . ?
C12 C11 N12 C1 177.9(7) . . . . ?
N22 C1 N12 N11 -71.2(7) . . . . ?
C98 C1 N12 N11 53.5(7) . . . . ?
N22 C1 N12 C11 113.6(7) . . . . ?
C98 C1 N12 C11 -121.7(7) . . . . ?
C22 C23 N21 N22 -0.8(7) . . . . ?
C22 C23 N21 Ag1 -166.0(4) . . . . ?
N31 Ag1 N21 C23 26.0(6) . . . . ?
N41 Ag1 N21 C23 -126.8(5) . . . . ?
N11 Ag1 N21 C23 148.3(6) . . . . ?
N31 Ag1 N21 N22 -136.6(4) . . . . ?
N41 Ag1 N21 N22 70.6(5) . . . . ?
N11 Ag1 N21 N22 -14.4(4) . . . . ?
C22 C21 N22 N21 -0.6(7) . . . . ?
C22 C21 N22 C1 -173.5(5) . . . . ?
C23 N21 N22 C21 0.9(6) . . . . ?
Ag1 N21 N22 C21 167.0(4) . . . . ?
C23 N21 N22 C1 174.1(5) . . . . ?
Ag1 N21 N22 C1 -19.8(7) . . . . ?
N12 C1 N22 C21 -119.5(6) . . . . ?
C98 C1 N22 C21 115.9(6) . . . . ?
N12 C1 N22 N21 68.3(6) . . . . ?
C98 C1 N22 N21 -56.3(6) . . . . ?
C32 C33 N31 N32 0.2(7) . . . . ?
C32 C33 N31 Ag1 155.5(5) . . . . ?
N21 Ag1 N31 C33 55.8(6) . . . . ?
N41 Ag1 N31 C33 -140.5(6) . . . . ?
N11 Ag1 N31 C33 -51.5(6) . . . . ?
N21 Ag1 N31 N32 -153.1(4) . . . . ?
N41 Ag1 N31 N32 10.7(5) . . . . ?
N11 Ag1 N31 N32 99.6(5) . . . . ?
C32 C31 N32 N31 0.2(7) . . . . ?
C32 C31 N32 C2 -179.5(6) . . . . ?
C33 N31 N32 C31 -0.2(7) . . . . ?
Ag1 N31 N32 C31 -156.7(4) . . . . ?
C33 N31 N32 C2 179.4(5) . . . . ?
Ag1 N31 N32 C2 22.9(7) . . . . ?
N42 C2 N32 C31 110.1(6) . . . . ?
C100 C2 N32 C31 -124.6(6) . . . . ?
N42 C2 N32 N31 -69.5(7) . . . . ?
C100 C2 N32 N31 55.8(7) . . . . ?
C42 C43 N41 N42 0.5(6) . . . . ?
C42 C43 N41 Ag1 -141.6(4) . . . . ?
N21 Ag1 N41 C43 -69.7(6) . . . . ?
N31 Ag1 N41 C43 130.9(5) . . . . ?
N11 Ag1 N41 C43 12.7(5) . . . . ?
N21 Ag1 N41 N42 153.6(4) . . . . ?
N31 Ag1 N41 N42 -5.8(4) . . . . ?
N11 Ag1 N41 N42 -124.0(4) . . . . ?
C42 C41 N42 N41 0.2(7) . . . . ?
C42 C41 N42 C2 176.9(5) . . . . ?
C43 N41 N42 C41 -0.4(6) . . . . ?
Ag1 N41 N42 C41 143.6(4) . . . . ?
C43 N41 N42 C2 -177.4(5) . . . . ?
Ag1 N41 N42 C2 -33.4(6) . . . . ?
N32 C2 N42 C41 -99.9(6) . . . . ?
C100 C2 N42 C41 136.5(6) . . . . ?
N32 C2 N42 N41 76.5(6) . . . . ?
C100 C2 N42 N41 -47.1(7) . . . . ?
C52 C53 N51 N52 0.1(7) . . . . ?
C52 C53 N51 Ag2 142.5(5) . . . . ?
N61 Ag2 N51 C53 -133.7(5) . . . . ?
N81 Ag2 N51 C53 75.1(5) . . . . ?
N71 Ag2 N51 C53 -25.3(6) . . . . ?
N61 Ag2 N51 N52 3.9(4) . . . . ?
N81 Ag2 N51 N52 -147.3(4) . . . . ?
N71 Ag2 N51 N52 112.3(4) . . . . ?
C52 C51 N52 N51 0.1(7) . . . . ?
C52 C51 N52 C3 178.1(5) . . . . ?
C53 N51 N52 C51 -0.1(6) . . . . ?
Ag2 N51 N52 C51 -146.3(4) . . . . ?
C53 N51 N52 C3 -178.3(5) . . . . ?
Ag2 N51 N52 C3 35.6(6) . . . . ?
N62 C3 N52 C51 106.2(6) . . . . ?
C102 C3 N52 C51 -128.6(6) . . . . ?
N62 C3 N52 N51 -76.0(6) . . . . ?
C102 C3 N52 N51 49.3(6) . . . . ?
C62 C63 N61 N62 -0.2(7) . . . . ?
C62 C63 N61 Ag2 -162.1(4) . . . . ?
N81 Ag2 N61 C63 -100.3(6) . . . . ?
N71 Ag2 N61 C63 7.7(5) . . . . ?
N51 Ag2 N61 C63 146.8(5) . . . . ?
N81 Ag2 N61 N62 100.9(5) . . . . ?
N71 Ag2 N61 N62 -151.1(4) . . . . ?
N51 Ag2 N61 N62 -12.0(4) . . . . ?
C63 N61 N62 C61 1.2(6) . . . . ?
Ag2 N61 N62 C61 163.8(4) . . . . ?
C63 N61 N62 C3 178.7(5) . . . . ?
Ag2 N61 N62 C3 -18.7(7) . . . . ?
C62 C61 N62 N61 -1.8(7) . . . . ?
C62 C61 N62 C3 -179.0(5) . . . . ?
N52 C3 N62 N61 65.3(6) . . . . ?
C102 C3 N62 N61 -59.3(6) . . . . ?
N52 C3 N62 C61 -117.7(6) . . . . ?
C102 C3 N62 C61 117.7(6) . . . . ?
C72 C73 N71 N72 1.7(7) . . . . ?
C72 C73 N71 Ag2 170.4(4) . . . . ?
N61 Ag2 N71 C73 54.1(6) . . . . ?
N81 Ag2 N71 C73 -154.5(6) . . . . ?
N51 Ag2 N71 C73 -46.3(6) . . . . ?
N61 Ag2 N71 N72 -138.8(4) . . . . ?
N81 Ag2 N71 N72 12.5(4) . . . . ?
N51 Ag2 N71 N72 120.7(4) . . . . ?
C73 N71 N72 C71 -2.7(6) . . . . ?
Ag2 N71 N72 C71 -172.8(4) . . . . ?
C73 N71 N72 C4 -169.4(5) . . . . ?
Ag2 N71 N72 C4 20.5(6) . . . . ?
C72 C71 N72 N71 2.6(6) . . . . ?
C72 C71 N72 C4 168.5(5) . . . . ?
N82 C4 N72 N71 -66.5(6) . . . . ?
C104 C4 N72 N71 58.8(6) . . . . ?
N82 C4 N72 C71 128.7(5) . . . . ?
C104 C4 N72 C71 -106.0(6) . . . . ?
C82 C83 N81 N82 -1.2(8) . . . . ?
C82 C83 N81 Ag2 -155.9(5) . . . . ?
N61 Ag2 N81 C83 -104.3(6) . . . . ?
N71 Ag2 N81 C83 142.2(6) . . . . ?
N51 Ag2 N81 C83 3.1(6) . . . . ?
N61 Ag2 N81 N82 104.8(5) . . . . ?
N71 Ag2 N81 N82 -8.7(4) . . . . ?
N51 Ag2 N81 N82 -147.8(4) . . . . ?
C82 C81 N82 N81 -1.2(7) . . . . ?
C82 C81 N82 C4 -173.3(6) . . . . ?
C83 N81 N82 C81 1.5(7) . . . . ?
Ag2 N81 N82 C81 158.5(4) . . . . ?
C83 N81 N82 C4 174.1(5) . . . . ?
Ag2 N81 N82 C4 -28.9(7) . . . . ?
N72 C4 N82 C81 -116.0(6) . . . . ?
C104 C4 N82 C81 119.9(6) . . . . ?
N72 C4 N82 N81 72.6(6) . . . . ?
C104 C4 N82 N81 -51.5(7) . . . . ?
C1 C98 O1 C97 167.9(4) . . . . ?
C91 C97 O1 C98 -61.3(6) . . . . ?
C2 C100 O2 C99 154.6(5) . . . . ?
C94 C99 O2 C100 -67.4(6) . . . . ?
C3 C102 O3 C101 167.1(4) . . . . ?
C92 C101 O3 C102 -62.1(6) . . . . ?
C4 C104 O4 C103 170.1(4) . . . . ?
C95 C103 O4 C104 -65.3(6) . . . . ?
